data_4314716
loop_
_publ_author_name
'Sunhong Park'
'So Young Lee'
'Shim Sung Lee'

_publ_contact_author_address
;
Department of Chemistry and Research Institute of Natural Science, 
Gyeongsang National University, Jinju 660-701, South Korea
;
_publ_contact_author_email sslee@gnu.ac.kr
_publ_contact_author_fax +82-55-753-7614
_publ_contact_author_name 'Shim Sung Lee'
_publ_contact_author_phone +82-55-751-6021
_publ_section_title
;
 Discrete Mercury(II) Complexes, One-Dimensional and
 Palladium(II)-Mediated Two-Dimensional Silver(I) Coordination Polymers of
 NS2-Macrocycle: Synthesis and Structural Characterization
;
_journal_name_full 'Inorganic Chemistry'
_journal_page_first 1238
_journal_page_last 1244
_journal_paper_doi 10.1021/ic9021678
_journal_volume 49
_journal_year 2010
_chemical_formula_sum 'C13 H17 Ag F3 N O3 S3'
_chemical_formula_weight 496.33
_chemical_name_systematic
; 
 ? 
;
_space_group_IT_number 14
_symmetry_cell_setting monoclinic
_symmetry_space_group_name_Hall '-P 2ybc'
_symmetry_space_group_name_H-M 'P 1 21/c 1'
_atom_sites_solution_hydrogens geom
_atom_sites_solution_primary direct
_atom_sites_solution_secondary difmap
_audit_creation_method SHELXTL
_cell_angle_alpha 90.00
_cell_angle_beta 99.6660(10)
_cell_angle_gamma 90.00
_cell_formula_units_Z 4
_cell_length_a 12.3784(8)
_cell_length_b 7.8493(5)
_cell_length_c 18.5551(12)
_cell_measurement_reflns_used 5355
_cell_measurement_temperature 123(2)
_cell_measurement_theta_max 28.25
_cell_measurement_theta_min 2.23
_cell_volume 1777.3(2)
_computing_cell_refinement 'Bruker SMART'
_computing_data_collection 'Bruker SMART'
_computing_data_reduction 'Bruker SAINT'
_computing_molecular_graphics 'Bruker SHELXTL'
_computing_publication_material 'Bruker SHELXTL'
_computing_structure_refinement 'Bruker SHELXTL'
_computing_structure_solution 'Bruker SHELXTL'
_diffrn_ambient_temperature 123(2)
_diffrn_measured_fraction_theta_full 0.995
_diffrn_measured_fraction_theta_max 0.995
_diffrn_measurement_device_type 'CCD area detector'
_diffrn_measurement_method 'phi and omega scans'
_diffrn_radiation_monochromator graphite
_diffrn_radiation_source 'fine-focus sealed tube'
_diffrn_radiation_type MoK\a
_diffrn_radiation_wavelength 0.71073
_diffrn_reflns_av_R_equivalents 0.0381
_diffrn_reflns_av_sigmaI/netI 0.0499
_diffrn_reflns_limit_h_max 14
_diffrn_reflns_limit_h_min -15
_diffrn_reflns_limit_k_max 9
_diffrn_reflns_limit_k_min -9
_diffrn_reflns_limit_l_max 23
_diffrn_reflns_limit_l_min -19
_diffrn_reflns_number 9943
_diffrn_reflns_theta_full 26.50
_diffrn_reflns_theta_max 26.50
_diffrn_reflns_theta_min 1.67
_exptl_absorpt_coefficient_mu 1.528
_exptl_absorpt_correction_type none
_exptl_crystal_colour colorless
_exptl_crystal_density_diffrn 1.855
_exptl_crystal_density_method 'not measured'
_exptl_crystal_description needle
_exptl_crystal_F_000 992
_exptl_crystal_size_max 0.50
_exptl_crystal_size_mid 0.10
_exptl_crystal_size_min 0.08
_refine_diff_density_max 0.958
_refine_diff_density_min -1.822
_refine_diff_density_rms 0.171
_refine_ls_extinction_method none
_refine_ls_goodness_of_fit_ref 1.380
_refine_ls_hydrogen_treatment constr
_refine_ls_matrix_type full
_refine_ls_number_parameters 217
_refine_ls_number_reflns 3676
_refine_ls_number_restraints 0
_refine_ls_restrained_S_all 1.380
_refine_ls_R_factor_all 0.0934
_refine_ls_R_factor_gt 0.0801
_refine_ls_shift/su_max 0.000
_refine_ls_shift/su_mean 0.000
_refine_ls_structure_factor_coef Fsqd
_refine_ls_weighting_details 'calc w=1/[\s^2^(Fo^2^)+(0.0258P)^2^+13.8615P] where P=(Fo^2^+2Fc^2^)/3'
_refine_ls_weighting_scheme calc
_refine_ls_wR_factor_gt 0.1395
_refine_ls_wR_factor_ref 0.1429
_reflns_number_gt 3162
_reflns_number_total 3676
_reflns_threshold_expression >2sigma(I)
_cod_data_source_file ic9021678_si_001_4.cif
_cod_data_source_block Complex4
_cod_depositor_comments
;
The following automatic conversions were performed:

'_symmetry_cell_setting' value 'Monoclinic' changed to 'monoclinic'
according to the built-in table from CIF Core dictionary named
'cif_core.dic' version 2.4.1 from 2010-06-29.

Automatic conversion script
Id: cif_fix_values 1646 2011-03-28 12:23:43Z adriana 
;
_cod_database_code 4314716

loop_
_symmetry_equiv_pos_as_xyz
'x, y, z'
'-x, y+1/2, -z+1/2'
'-x, -y, -z'
'x, -y-1/2, z-1/2'

loop_
_atom_site_label
_atom_site_type_symbol
_atom_site_fract_x
_atom_site_fract_y
_atom_site_fract_z
_atom_site_U_iso_or_equiv
_atom_site_adp_type
_atom_site_occupancy
_atom_site_symmetry_multiplicity
_atom_site_calc_flag
_atom_site_refinement_flags
_atom_site_disorder_assembly
_atom_site_disorder_group
Ag1 Ag 0.03806(5) 0.10206(8) 0.17402(3) 0.02323(18) Uani 1 1 d . . .
F1 F 0.6767(5) 0.4684(9) -0.0165(3) 0.0633(19) Uani 1 1 d . . .
F2 F 0.5833(5) 0.2845(12) 0.0323(4) 0.082(3) Uani 1 1 d . . .
F3 F 0.5980(6) 0.5405(11) 0.0729(4) 0.080(2) Uani 1 1 d . . .
S1 S 0.17760(16) -0.0532(2) 0.09834(10) 0.0211(4) Uani 1 1 d . . .
S2 S 0.07369(15) 0.4136(2) 0.25984(9) 0.0171(4) Uani 1 1 d . . .
S3 S 0.77199(16) 0.3544(2) 0.11096(10) 0.0196(4) Uani 1 1 d . . .
O1 O 0.8182(5) 0.2165(7) 0.0748(3) 0.0334(14) Uani 1 1 d . . .
O2 O 0.7286(5) 0.3068(7) 0.1753(3) 0.0299(13) Uani 1 1 d . . .
O3 O 0.8374(5) 0.5068(7) 0.1181(3) 0.0324(14) Uani 1 1 d . . .
N1 N 0.0577(5) 0.3171(8) 0.0910(3) 0.0180(13) Uani 1 1 d . . .
H1 H -0.0125 0.3680 0.0779 0.022 Uiso 1 1 calc R . .
C1 C 0.2817(6) 0.1697(9) 0.2420(4) 0.0162(14) Uani 1 1 d . . .
H1A H 0.2318 0.0923 0.2582 0.019 Uiso 1 1 calc R . .
C2 C 0.3429(6) 0.1164(10) 0.1895(4) 0.0201(15) Uani 1 1 d . . .
C3 C 0.3155(6) -0.0522(10) 0.1521(4) 0.0238(17) Uani 1 1 d . . .
H3B H 0.3213 -0.1435 0.1894 0.029 Uiso 1 1 calc R . .
H3A H 0.3694 -0.0767 0.1196 0.029 Uiso 1 1 calc R . .
C4 C 0.1867(6) 0.1236(9) 0.0353(4) 0.0223(17) Uani 1 1 d . . .
H4A H 0.2508 0.1951 0.0549 0.027 Uiso 1 1 calc R . .
H4B H 0.1985 0.0773 -0.0124 0.027 Uiso 1 1 calc R . .
C5 C 0.0835(7) 0.2350(10) 0.0236(4) 0.0224(17) Uani 1 1 d . . .
H5A H 0.0924 0.3253 -0.0122 0.027 Uiso 1 1 calc R . .
H5B H 0.0203 0.1638 0.0019 0.027 Uiso 1 1 calc R . .
C6 C 0.1339(6) 0.4557(9) 0.1190(4) 0.0159(14) Uani 1 1 d . . .
H6A H 0.1377 0.5383 0.0792 0.019 Uiso 1 1 calc R . .
H6B H 0.2081 0.4077 0.1344 0.019 Uiso 1 1 calc R . .
C7 C 0.0989(6) 0.5483(9) 0.1833(4) 0.0187(15) Uani 1 1 d . . .
H7A H 0.0311 0.6129 0.1651 0.022 Uiso 1 1 calc R . .
H7B H 0.1564 0.6322 0.2022 0.022 Uiso 1 1 calc R . .
C8 C 0.2097(6) 0.3914(10) 0.3166(4) 0.0202(15) Uani 1 1 d . . .
H8A H 0.2333 0.5025 0.3391 0.024 Uiso 1 1 calc R . .
H8B H 0.2059 0.3086 0.3563 0.024 Uiso 1 1 calc R . .
C9 C 0.2918(6) 0.3316(9) 0.2710(3) 0.0157(14) Uani 1 1 d . . .
C10 C 0.3709(6) 0.4410(10) 0.2511(4) 0.0234(17) Uani 1 1 d . . .
H10A H 0.3797 0.5522 0.2714 0.028 Uiso 1 1 calc R . .
C11 C 0.4366(7) 0.3881(11) 0.2018(4) 0.0303(18) Uani 1 1 d . . .
H11A H 0.4922 0.4611 0.1898 0.036 Uiso 1 1 calc R . .
C12 C 0.4209(6) 0.2269(11) 0.1699(4) 0.0253(18) Uani 1 1 d . . .
H12A H 0.4638 0.1925 0.1345 0.030 Uiso 1 1 calc R . .
C13 C 0.6501(7) 0.4146(15) 0.0467(5) 0.042(2) Uani 1 1 d . . .

loop_
_atom_site_aniso_label
_atom_site_aniso_U_11
_atom_site_aniso_U_22
_atom_site_aniso_U_33
_atom_site_aniso_U_23
_atom_site_aniso_U_13
_atom_site_aniso_U_12
Ag1 0.0255(3) 0.0249(3) 0.0223(3) 0.0045(3) 0.0123(2) -0.0069(3)
F1 0.047(4) 0.110(5) 0.033(3) 0.039(3) 0.008(3) 0.007(4)
F2 0.036(4) 0.145(7) 0.060(4) 0.023(4) -0.009(3) -0.035(4)
F3 0.059(4) 0.118(6) 0.068(4) 0.031(4) 0.026(3) 0.058(4)
S1 0.0286(11) 0.0147(9) 0.0224(9) -0.0010(7) 0.0111(8) -0.0060(8)
S2 0.0193(9) 0.0146(9) 0.0198(8) -0.0002(7) 0.0104(7) -0.0011(7)
S3 0.0223(10) 0.0171(9) 0.0208(9) -0.0002(7) 0.0077(7) 0.0001(7)
O1 0.042(4) 0.032(3) 0.029(3) -0.006(3) 0.014(3) 0.000(3)
O2 0.047(4) 0.025(3) 0.021(3) 0.001(2) 0.015(3) 0.002(3)
O3 0.031(3) 0.025(3) 0.043(3) -0.004(3) 0.014(3) 0.000(3)
N1 0.019(3) 0.021(3) 0.014(3) 0.002(2) 0.005(2) 0.000(3)
C1 0.013(4) 0.018(3) 0.017(3) 0.002(3) 0.002(3) -0.001(3)
C2 0.018(4) 0.023(4) 0.019(3) 0.005(3) 0.002(3) 0.005(3)
C3 0.022(4) 0.025(4) 0.029(4) 0.000(3) 0.016(3) 0.007(3)
C4 0.030(4) 0.015(4) 0.027(4) -0.002(3) 0.022(3) -0.004(3)
C5 0.031(5) 0.025(4) 0.011(3) 0.000(3) 0.004(3) 0.002(3)
C6 0.016(4) 0.017(3) 0.015(3) 0.001(3) 0.004(3) 0.000(3)
C7 0.026(4) 0.009(3) 0.022(4) 0.005(3) 0.007(3) -0.002(3)
C8 0.017(4) 0.024(4) 0.019(3) -0.001(3) 0.001(3) 0.000(3)
C9 0.017(4) 0.020(4) 0.010(3) 0.001(3) -0.002(3) 0.000(3)
C10 0.021(4) 0.018(4) 0.029(4) 0.001(3) -0.001(3) 0.004(3)
C11 0.026(4) 0.031(4) 0.032(4) 0.006(4) 0.000(3) -0.011(4)
C12 0.015(4) 0.040(5) 0.022(4) 0.005(3) 0.005(3) 0.010(4)
C13 0.024(5) 0.069(7) 0.033(5) 0.018(5) 0.005(4) 0.004(5)

loop_
_atom_type_symbol
_atom_type_description
_atom_type_scat_dispersion_real
_atom_type_scat_dispersion_imag
_atom_type_scat_source
C C 0.0033 0.0016 'International Tables Vol C Tables 4.2.6.8 and 6.1.1.4'
H H 0.0000 0.0000 'International Tables Vol C Tables 4.2.6.8 and 6.1.1.4'
O O 0.0106 0.0060 'International Tables Vol C Tables 4.2.6.8 and 6.1.1.4'
F F 0.0171 0.0103 'International Tables Vol C Tables 4.2.6.8 and 6.1.1.4'
S S 0.1246 0.1234 'International Tables Vol C Tables 4.2.6.8 and 6.1.1.4'
Ag Ag -0.8971 1.1015 'International Tables Vol C Tables 4.2.6.8 and 6.1.1.4'
N N 0.0061 0.0033 'International Tables Vol C Tables 4.2.6.8 and 6.1.1.4'

loop_
_geom_angle_atom_site_label_1
_geom_angle_atom_site_label_2
_geom_angle_atom_site_label_3
_geom_angle
_geom_angle_site_symmetry_1
_geom_angle_site_symmetry_3
_geom_angle_publ_flag
N1 Ag1 S2 152.59(16) . 2_545 ?
N1 Ag1 S1 80.55(15) . . ?
S2 Ag1 S1 116.55(6) 2_545 . ?
N1 Ag1 S2 74.30(15) . . ?
S2 Ag1 S2 106.00(3) 2_545 . ?
S1 Ag1 S2 127.86(6) . . ?
C3 S1 C4 101.2(4) . . ?
C3 S1 Ag1 109.6(2) . . ?
C4 S1 Ag1 95.9(2) . . ?
C8 S2 C7 103.8(3) . . ?
C8 S2 Ag1 107.8(2) . 2 ?
C7 S2 Ag1 102.7(2) . 2 ?
C8 S2 Ag1 105.9(3) . . ?
C7 S2 Ag1 95.2(2) . . ?
Ag1 S2 Ag1 136.40(7) 2 . ?
O3 S3 O2 115.0(3) . . ?
O3 S3 O1 114.0(3) . . ?
O2 S3 O1 115.0(3) . . ?
O3 S3 C13 103.7(4) . . ?
O2 S3 C13 103.2(4) . . ?
O1 S3 C13 103.8(4) . . ?
C6 N1 C5 113.6(6) . . ?
C6 N1 Ag1 115.7(4) . . ?
C5 N1 Ag1 107.7(4) . . ?
C9 C1 C2 121.7(7) . . ?
C12 C2 C1 118.5(7) . . ?
C12 C2 C3 122.6(7) . . ?
C1 C2 C3 118.6(7) . . ?
C2 C3 S1 111.9(5) . . ?
C5 C4 S1 112.6(5) . . ?
N1 C5 C4 114.7(6) . . ?
N1 C6 C7 112.3(6) . . ?
C6 C7 S2 116.0(5) . . ?
C9 C8 S2 110.4(5) . . ?
C1 C9 C10 119.0(7) . . ?
C1 C9 C8 118.9(6) . . ?
C10 C9 C8 121.8(7) . . ?
C11 C10 C9 120.4(7) . . ?
C10 C11 C12 119.7(7) . . ?
C2 C12 C11 120.5(7) . . ?
F2 C13 F3 109.1(8) . . ?
F2 C13 F1 107.9(8) . . ?
F3 C13 F1 107.1(8) . . ?
F2 C13 S3 110.8(7) . . ?
F3 C13 S3 110.8(7) . . ?
F1 C13 S3 110.9(6) . . ?

loop_
_geom_bond_atom_site_label_1
_geom_bond_atom_site_label_2
_geom_bond_distance
_geom_bond_site_symmetry_2
_geom_bond_publ_flag
Ag1 N1 2.325(6) . ?
Ag1 S2 2.4854(17) 2_545 ?
Ag1 S1 2.6937(19) . ?
Ag1 S2 2.9113(18) . ?
F1 C13 1.338(10) . ?
F2 C13 1.313(12) . ?
F3 C13 1.318(12) . ?
S1 C3 1.827(8) . ?
S1 C4 1.831(7) . ?
S2 C8 1.838(7) . ?
S2 C7 1.839(7) . ?
S2 Ag1 2.4854(17) 2 ?
S3 O3 1.438(6) . ?
S3 O2 1.438(5) . ?
S3 O1 1.442(6) . ?
S3 C13 1.822(9) . ?
N1 C6 1.476(9) . ?
N1 C5 1.489(9) . ?
C1 C9 1.378(10) . ?
C1 C2 1.395(10) . ?
C2 C12 1.392(11) . ?
C2 C3 1.506(11) . ?
C4 C5 1.533(11) . ?
C6 C7 1.521(10) . ?
C8 C9 1.501(10) . ?
C9 C10 1.398(10) . ?
C10 C11 1.385(11) . ?
C11 C12 1.396(12) . ?
